data_7212744
loop_
_publ_author_name
'Barnes, Nicholas A.'
'Flower, Kevin R.'
'Godfrey, Stephen M.'
'Hurst, Paul A.'
'Khan, Rana Z.'
'Pritchard, Robin G.'

_publ_section_title
;
 Structural relationships between o-, m- and p-tolyl substituted R3EI2 (E
 = As, P) and [(R3E)AuX] (E = As, P; X = Cl, Br, I)
;
_journal_issue 12
_journal_name_full CrystEngComm
_journal_page_first 4240
_journal_paper_doi 10.1039/c0ce00024h
_journal_volume 12
_journal_year 2010
_chemical_compound_source 'synthesis as described'
_chemical_formula_moiety 'C21 H21 As1 I2'
_chemical_formula_sum 'C21 H21 As I2'
_chemical_formula_weight 601.93
_chemical_name_systematic
;
?
;
_space_group_IT_number 2
_symmetry_cell_setting triclinic
_symmetry_Int_Tables_number 2
_symmetry_space_group_name_Hall '-P 1'
_symmetry_space_group_name_H-M 'P -1'
_atom_sites_solution_hydrogens geom
_atom_sites_solution_primary direct
_atom_sites_solution_secondary difmap
_audit_conform_dict_location ftp://ftp.iucr.org/pub/cif_core.dic
_audit_conform_dict_name cif_core.dic
_audit_conform_dict_version 2.3
_audit_creation_date 2009-01-26T23:35:11-00:00
_audit_creation_method 'WinGX routine CIF_UPDATE'
_cell_angle_alpha 61.9350(10)
_cell_angle_beta 89.5740(10)
_cell_angle_gamma 88.945(2)
_cell_formula_units_Z 2
_cell_length_a 9.2609(2)
_cell_length_b 11.1853(3)
_cell_length_c 11.6126(3)
_cell_measurement_reflns_used 4164
_cell_measurement_temperature 100(2)
_cell_measurement_theta_max 27
_cell_measurement_theta_min 2
_cell_measurement_wavelength 0.71073
_cell_volume 1061.28(5)
_computing_cell_refinement 'HKL Scalepack (Otwinowski & Minor 1997)'
_computing_data_collection 'Collect (Nonius BV, 1997-2000)'
_computing_data_reduction 'HKL Denzo and Scalepack (Otwinowski & Minor 1997)'
_computing_molecular_graphics 'Ortep-3 for Windows (Farrugia, 1997)'
_computing_publication_material 'WinGX publication routines (Farrugia, 1999)'
_computing_structure_refinement 'SHELXL-97 (Sheldrick, 1997)'
_computing_structure_solution 'SHELXS-97 (Sheldrick, 1997)'
_diffrn_ambient_temperature 100(2)
_diffrn_detector 'CCD plate'
_diffrn_detector_area_resol_mean 9
_diffrn_measured_fraction_theta_full 0.98
_diffrn_measured_fraction_theta_max 0.98
_diffrn_measurement_device '95mm CCD camera on \k-goniostat'
_diffrn_measurement_device_type KappaCCD
_diffrn_measurement_method 'CCD rotation images, thick slices'
_diffrn_orient_matrix_type 'by Nonius Collect from scalepack cell'
_diffrn_orient_matrix_UB_11 -0.69089E-1
_diffrn_orient_matrix_UB_12 0.701773E-1
_diffrn_orient_matrix_UB_13 -0.619403E-1
_diffrn_orient_matrix_UB_21 -0.94909E-2
_diffrn_orient_matrix_UB_22 0.400318E-1
_diffrn_orient_matrix_UB_23 0.607143E-1
_diffrn_orient_matrix_UB_31 0.82465E-1
_diffrn_orient_matrix_UB_32 0.611595E-1
_diffrn_orient_matrix_UB_33 -0.447284E-1
_diffrn_radiation_monochromator graphite
_diffrn_radiation_probe x-ray
_diffrn_radiation_type MoK\a
_diffrn_radiation_wavelength 0.71073
_diffrn_reflns_av_R_equivalents 0.071
_diffrn_reflns_av_unetI/netI 0.0405
_diffrn_reflns_limit_h_max 11
_diffrn_reflns_limit_h_min 0
_diffrn_reflns_limit_k_max 13
_diffrn_reflns_limit_k_min -13
_diffrn_reflns_limit_l_max 14
_diffrn_reflns_limit_l_min -14
_diffrn_reflns_number 15020
_diffrn_reflns_reduction_process
;
Scaled and merged with SORTAV
R.H. Blessing, (1987) Cryst. Rev. 1, 3-58
R.H. Blessing, (1989) J. Appl. Cryst. 22, 396-397
;
_diffrn_reflns_theta_full 26
_diffrn_reflns_theta_max 26
_diffrn_reflns_theta_min 2.99
_diffrn_source 'Enraf Nonius FR590'
_exptl_absorpt_coefficient_mu 4.511
_exptl_absorpt_correction_T_max 0.551
_exptl_absorpt_correction_T_min 0.4973
_exptl_absorpt_correction_type multi-scan
_exptl_absorpt_process_details
;
R.H. Blessing, Acta Cryst. (1995), A51, 33-38
;
_exptl_crystal_colour orange
_exptl_crystal_density_diffrn 1.884
_exptl_crystal_density_method 'not measured'
_exptl_crystal_description block
_exptl_crystal_F_000 572
_exptl_crystal_size_max 0.18
_exptl_crystal_size_mid 0.15
_exptl_crystal_size_min 0.15
_refine_diff_density_max 5.139
_refine_diff_density_min -2.325
_refine_diff_density_rms 0.282
_refine_ls_extinction_method none
_refine_ls_goodness_of_fit_ref 1.143
_refine_ls_hydrogen_treatment constr
_refine_ls_matrix_type full
_refine_ls_number_parameters 220
_refine_ls_number_reflns 4092
_refine_ls_number_restraints 0
_refine_ls_restrained_S_all 1.143
_refine_ls_R_factor_all 0.097
_refine_ls_R_factor_gt 0.0673
_refine_ls_shift/su_max 0.002
_refine_ls_shift/su_mean 0
_refine_ls_structure_factor_coef Fsqd
_refine_ls_weighting_details 'calc w=1/[\s^2^(Fo^2^)+(0.0625P)^2^+21.9376P] where P=(Fo^2^+2Fc^2^)/3'
_refine_ls_weighting_scheme calc
_refine_ls_wR_factor_gt 0.1538
_refine_ls_wR_factor_ref 0.1791
_reflns_number_gt 2995
_reflns_number_total 4092
_reflns_threshold_expression >2sigma(I)
_cod_data_source_file c0ce00024h.txt
_cod_data_source_block 1a
_cod_database_code 7212744

loop_
_symmetry_equiv_pos_as_xyz
'x, y, z'
'-x, -y, -z'

loop_
_atom_site_label
_atom_site_type_symbol
_atom_site_fract_x
_atom_site_fract_y
_atom_site_fract_z
_atom_site_U_iso_or_equiv
_atom_site_adp_type
_atom_site_occupancy
_atom_site_symmetry_multiplicity
_atom_site_calc_flag
_atom_site_refinement_flags
C1 C 0.6967(10) 0.6886(10) 0.5109(10) 0.027(2) Uani 1 1 d .
C2 C 0.7183(11) 0.8237(11) 0.4155(10) 0.031(2) Uani 1 1 d .
C3 C 0.8061(11) 0.8461(11) 0.3097(10) 0.034(2) Uani 1 1 d .
H3 H 0.8203 0.9362 0.2427 0.041 Uiso 1 1 calc R
C4 C 0.8729(13) 0.7394(13) 0.3006(11) 0.040(3) Uani 1 1 d .
H4 H 0.9358 0.7566 0.2298 0.048 Uiso 1 1 calc R
C5 C 0.8481(12) 0.6063(13) 0.3954(12) 0.041(3) Uani 1 1 d .
H5 H 0.8915 0.5325 0.3883 0.049 Uiso 1 1 calc R
C6 C 0.7589(11) 0.5833(11) 0.5004(11) 0.033(2) Uani 1 1 d .
H6 H 0.7413 0.4931 0.5654 0.04 Uiso 1 1 calc R
C7 C 0.6508(12) 0.9443(11) 0.4210(12) 0.039(3) Uani 1 1 d .
H7A H 0.6653 1.0258 0.3374 0.058 Uiso 1 1 calc R
H7B H 0.6959 0.9559 0.4911 0.058 Uiso 1 1 calc R
H7C H 0.5471 0.9298 0.438 0.058 Uiso 1 1 calc R
C8 C 0.6019(11) 0.4530(10) 0.7738(9) 0.026(2) Uani 1 1 d .
C9 C 0.7320(11) 0.3847(10) 0.8310(10) 0.028(2) Uani 1 1 d .
C10 C 0.7280(11) 0.2444(11) 0.8986(11) 0.034(2) Uani 1 1 d .
H10 H 0.8147 0.1953 0.9369 0.041 Uiso 1 1 calc R
C11 C 0.6042(13) 0.1735(12) 0.9125(13) 0.044(3) Uani 1 1 d .
H11 H 0.606 0.0773 0.9593 0.053 Uiso 1 1 calc R
C12 C 0.4749(13) 0.2439(12) 0.8574(12) 0.044(3) Uani 1 1 d .
H12 H 0.3881 0.1959 0.8679 0.052 Uiso 1 1 calc R
C13 C 0.4748(11) 0.3839(12) 0.7876(11) 0.035(2) Uani 1 1 d .
H13 H 0.388 0.4325 0.7491 0.042 Uiso 1 1 calc R
C14 C 0.8714(10) 0.4555(11) 0.8217(11) 0.032(2) Uani 1 1 d .
H14A H 0.9493 0.388 0.8614 0.048 Uiso 1 1 calc R
H14B H 0.8617 0.5095 0.8677 0.048 Uiso 1 1 calc R
H14C H 0.894 0.5151 0.7297 0.048 Uiso 1 1 calc R
C15 C 0.3910(11) 0.6943(10) 0.6218(10) 0.032(2) Uani 1 1 d .
C16 C 0.2909(12) 0.6901(11) 0.7145(11) 0.033(2) Uani 1 1 d .
C17 C 0.1479(12) 0.7312(12) 0.6733(13) 0.039(3) Uani 1 1 d .
H17 H 0.0774 0.7286 0.7342 0.047 Uiso 1 1 calc R
C18 C 0.1085(12) 0.7759(12) 0.5432(12) 0.041(3) Uani 1 1 d .
H18 H 0.0117 0.8036 0.516 0.049 Uiso 1 1 calc R
C19 C 0.2102(13) 0.7798(13) 0.4546(13) 0.045(3) Uani 1 1 d .
H19 H 0.1831 0.8092 0.3664 0.054 Uiso 1 1 calc R
C20 C 0.3509(12) 0.7411(11) 0.4931(10) 0.032(2) Uani 1 1 d .
H20 H 0.4211 0.7467 0.4307 0.038 Uiso 1 1 calc R
C21 C 0.3265(13) 0.6393(14) 0.8560(12) 0.044(3) Uani 1 1 d .
H21A H 0.3263 0.54 0.9013 0.067 Uiso 1 1 calc R
H21B H 0.2542 0.6739 0.8954 0.067 Uiso 1 1 calc R
H21C H 0.4223 0.6707 0.8637 0.067 Uiso 1 1 calc R
As1 As 0.59136(11) 0.65006(10) 0.67010(9) 0.0242(3) Uani 1 1 d .
I1 I 0.72108(7) 0.78094(7) 0.78893(6) 0.0294(2) Uani 1 1 d .
I2 I 0.88755(8) 0.91060(7) 0.91464(7) 0.0343(2) Uani 1 1 d .

loop_
_atom_site_aniso_label
_atom_site_aniso_U_11
_atom_site_aniso_U_22
_atom_site_aniso_U_33
_atom_site_aniso_U_23
_atom_site_aniso_U_13
_atom_site_aniso_U_12
C1 0.018(5) 0.029(5) 0.033(5) -0.015(4) -0.004(4) -0.005(4)
C2 0.029(5) 0.037(6) 0.029(5) -0.018(5) -0.006(4) 0.001(4)
C3 0.028(5) 0.037(6) 0.026(5) -0.005(5) 0.005(4) -0.010(5)
C4 0.033(6) 0.049(7) 0.032(6) -0.013(5) -0.001(5) -0.005(5)
C5 0.028(6) 0.056(8) 0.041(6) -0.025(6) -0.002(5) 0.001(5)
C6 0.019(5) 0.036(6) 0.039(6) -0.013(5) 0.003(4) -0.001(4)
C7 0.031(6) 0.033(6) 0.045(7) -0.013(5) 0.003(5) -0.002(5)
C8 0.024(5) 0.028(5) 0.022(5) -0.008(4) -0.008(4) 0.003(4)
C9 0.028(5) 0.028(5) 0.029(5) -0.013(4) 0.002(4) -0.002(4)
C10 0.019(5) 0.035(6) 0.041(6) -0.012(5) -0.012(4) 0.005(4)
C11 0.034(6) 0.028(6) 0.059(8) -0.013(6) -0.003(6) 0.000(5)
C12 0.029(6) 0.039(7) 0.051(7) -0.012(6) -0.002(5) -0.013(5)
C13 0.022(5) 0.041(6) 0.038(6) -0.016(5) -0.002(4) -0.006(4)
C14 0.015(5) 0.040(6) 0.042(6) -0.021(5) -0.015(4) 0.010(4)
C15 0.028(5) 0.026(5) 0.032(5) -0.004(4) 0.000(4) 0.001(4)
C16 0.030(6) 0.030(6) 0.037(6) -0.014(5) 0.004(5) -0.004(4)
C17 0.020(5) 0.044(7) 0.062(8) -0.032(6) -0.001(5) -0.001(5)
C18 0.018(5) 0.040(6) 0.052(7) -0.010(5) -0.010(5) 0.000(4)
C19 0.034(6) 0.047(7) 0.045(7) -0.014(6) -0.010(5) -0.003(5)
C20 0.031(6) 0.035(6) 0.028(5) -0.012(5) -0.007(4) 0.002(4)
C21 0.030(6) 0.069(9) 0.042(7) -0.032(6) 0.003(5) -0.002(6)
As1 0.0224(5) 0.0249(5) 0.0246(5) -0.0109(4) -0.0008(4) -0.0004(4)
I1 0.0278(4) 0.0288(4) 0.0301(4) -0.0126(3) -0.0013(3) 0.0005(3)
I2 0.0315(4) 0.0366(4) 0.0336(4) -0.0154(3) -0.0072(3) -0.0037(3)

loop_
_atom_type_symbol
_atom_type_description
_atom_type_scat_dispersion_real
_atom_type_scat_dispersion_imag
_atom_type_scat_source
C C 0.003 0.002 'International Tables Vol C Tables 4.2.6.8 and 6.1.1.4'
H H 0 0 'International Tables Vol C Tables 4.2.6.8 and 6.1.1.4'
As As 0.05 2.006 'International Tables Vol C Tables 4.2.6.8 and 6.1.1.4'
I I -0.474 1.812 'International Tables Vol C Tables 4.2.6.8 and 6.1.1.4'

loop_
_geom_angle_atom_site_label_1
_geom_angle_atom_site_label_2
_geom_angle_atom_site_label_3
_geom_angle
C6 C1 C2 121.3(10)
C6 C1 As1 118.3(8)
C2 C1 As1 120.1(8)
C3 C2 C1 117.9(10)
C3 C2 C7 118.4(10)
C1 C2 C7 123.7(10)
C4 C3 C2 120.9(10)
C4 C3 H3 119.5
C2 C3 H3 119.5
C3 C4 C5 120.2(11)
C3 C4 H4 119.9
C5 C4 H4 119.9
C6 C5 C4 119.1(12)
C6 C5 H5 120.5
C4 C5 H5 120.5
C1 C6 C5 120.6(11)
C1 C6 H6 119.7
C5 C6 H6 119.7
C2 C7 H7A 109.5
C2 C7 H7B 109.5
H7A C7 H7B 109.5
C2 C7 H7C 109.5
H7A C7 H7C 109.5
H7B C7 H7C 109.5
C13 C8 C9 121.7(10)
C13 C8 As1 116.6(8)
C9 C8 As1 121.6(7)
C10 C9 C8 116.7(9)
C10 C9 C14 119.7(9)
C8 C9 C14 123.6(9)
C11 C10 C9 122.8(10)
C11 C10 H10 118.6
C9 C10 H10 118.6
C10 C11 C12 119.6(11)
C10 C11 H11 120.2
C12 C11 H11 120.2
C13 C12 C11 119.4(10)
C13 C12 H12 120.3
C11 C12 H12 120.3
C12 C13 C8 119.8(10)
C12 C13 H13 120.1
C8 C13 H13 120.1
C9 C14 H14A 109.5
C9 C14 H14B 109.5
H14A C14 H14B 109.5
C9 C14 H14C 109.5
H14A C14 H14C 109.5
H14B C14 H14C 109.5
C20 C15 C16 120.9(10)
C20 C15 As1 119.2(8)
C16 C15 As1 119.7(8)
C15 C16 C17 117.9(10)
C15 C16 C21 123.7(10)
C17 C16 C21 118.3(10)
C18 C17 C16 120.5(11)
C18 C17 H17 119.8
C16 C17 H17 119.8
C19 C18 C17 120.0(10)
C19 C18 H18 120
C17 C18 H18 120
C20 C19 C18 120.3(11)
C20 C19 H19 119.9
C18 C19 H19 119.9
C19 C20 C15 120.5(11)
C19 C20 H20 119.7
C15 C20 H20 119.7
C16 C21 H21A 109.5
C16 C21 H21B 109.5
H21A C21 H21B 109.5
C16 C21 H21C 109.5
H21A C21 H21C 109.5
H21B C21 H21C 109.5
C15 As1 C1 106.8(4)
C15 As1 C8 105.8(4)
C1 As1 C8 104.5(4)
C15 As1 I1 117.1(3)
C1 As1 I1 108.7(3)
C8 As1 I1 112.9(3)
As1 I1 I2 174.50(4)

loop_
_geom_bond_atom_site_label_1
_geom_bond_atom_site_label_2
_geom_bond_distance
C1 C6 1.358(15)
C1 C2 1.408(15)
C1 As1 1.948(10)
C2 C3 1.391(15)
C2 C7 1.506(16)
C3 C4 1.382(17)
C3 H3 0.95
C4 C5 1.395(17)
C4 H4 0.95
C5 C6 1.390(15)
C5 H5 0.95
C6 H6 0.95
C7 H7A 0.98
C7 H7B 0.98
C7 H7C 0.98
C8 C13 1.387(14)
C8 C9 1.406(14)
C8 As1 1.953(10)
C9 C10 1.387(15)
C9 C14 1.503(14)
C10 C11 1.371(16)
C10 H10 0.95
C11 C12 1.403(17)
C11 H11 0.95
C12 C13 1.383(16)
C12 H12 0.95
C13 H13 0.95
C14 H14A 0.98
C14 H14B 0.98
C14 H14C 0.98
C15 C20 1.383(15)
C15 C16 1.399(15)
C15 As1 1.929(11)
C16 C17 1.406(15)
C16 C21 1.501(16)
C17 C18 1.398(17)
C17 H17 0.95
C18 C19 1.376(18)
C18 H18 0.95
C19 C20 1.375(16)
C19 H19 0.95
C20 H20 0.95
C21 H21A 0.98
C21 H21B 0.98
C21 H21C 0.98
As1 I1 2.7351(12)
I1 I2 2.9528(9)
